data_4516497
loop_
_publ_author_name
'Kang, Gihaeng'
'Jeon, Youngeun'
'Lee, Kang Yeol'
'Kim, Jineun'
'Kim, Tae Ho'

_publ_section_title
;
 Reversible Luminescence Vapochromism and Crystal-to-Amorphous-to-Crystal
 Transformations of Pseudopolymorphic Cu(I) Coordination Polymers
;
_journal_issue 11
_journal_name_full 'Crystal Growth &amp; Design'
_journal_page_first 5183
_journal_paper_doi 10.1021/acs.cgd.5b01199
_journal_volume 15
_journal_year 2015
_chemical_formula_moiety 'C30 H38 Cu4 I4 N4 O4 S2, C H Cl3'
_chemical_formula_sum 'C31 H39 Cl3 Cu4 I4 N4 O4 S2'
_chemical_formula_weight 1463.89
_space_group_crystal_system orthorhombic
_space_group_IT_number 60
_space_group_name_Hall '-P 2n 2ab'
_space_group_name_H-M_alt 'P b c n'
_atom_sites_solution_hydrogens geom
_audit_creation_method SHELXL-2013
_cell_angle_alpha 90
_cell_angle_beta 90
_cell_angle_gamma 90
_cell_formula_units_Z 4
_cell_length_a 18.5914(3)
_cell_length_b 10.5881(2)
_cell_length_c 23.0469(4)
_cell_measurement_reflns_used 8177
_cell_measurement_temperature 173(2)
_cell_measurement_theta_max 27.40
_cell_measurement_theta_min 2.38
_cell_volume 4536.73(14)
_computing_cell_refinement 'SAINT (Bruker, 2013)'
_computing_data_collection 'APEX2 (Bruker, 2013)'
_computing_data_reduction SAINT
_computing_molecular_graphics 'DIAMOND (Brandenburg, 2010)'
_computing_publication_material 'Bruker SHELXTL (Sheldrick, 2008)'
_computing_structure_refinement 'SHELXL-2013 (Sheldrick, 2015)'
_computing_structure_solution 'SHELXS-97 (Sheldrick, 2008)'
_diffrn_ambient_temperature 173(2)
_diffrn_measured_fraction_theta_full 1.000
_diffrn_measured_fraction_theta_max 0.999
_diffrn_measurement_device_type 'Bruker APEX-II CCD'
_diffrn_measurement_method '\f and \w scans'
_diffrn_radiation_type MoK\a
_diffrn_radiation_wavelength 0.71073
_diffrn_reflns_av_R_equivalents 0.0506
_diffrn_reflns_av_unetI/netI 0.0308
_diffrn_reflns_Laue_measured_fraction_full 1.000
_diffrn_reflns_Laue_measured_fraction_max 0.999
_diffrn_reflns_limit_h_max 16
_diffrn_reflns_limit_h_min -24
_diffrn_reflns_limit_k_max 13
_diffrn_reflns_limit_k_min -13
_diffrn_reflns_limit_l_max 29
_diffrn_reflns_limit_l_min -29
_diffrn_reflns_number 40268
_diffrn_reflns_point_group_measured_fraction_full 1.000
_diffrn_reflns_point_group_measured_fraction_max 0.999
_diffrn_reflns_theta_full 25.242
_diffrn_reflns_theta_max 27.463
_diffrn_reflns_theta_min 1.767
_exptl_absorpt_coefficient_mu 4.878
_exptl_absorpt_correction_T_max 0.953
_exptl_absorpt_correction_T_min 0.668
_exptl_absorpt_correction_type multi-scan
_exptl_absorpt_process_details 'SADABS (Bruker, 2013)'
_exptl_crystal_colour orange
_exptl_crystal_density_diffrn 2.143
_exptl_crystal_description PLATE
_exptl_crystal_F_000 2784
_exptl_crystal_size_max 0.090
_exptl_crystal_size_mid 0.030
_exptl_crystal_size_min 0.010
_refine_diff_density_max 1.569
_refine_diff_density_min -1.020
_refine_diff_density_rms 0.120
_refine_ls_extinction_method none
_refine_ls_goodness_of_fit_ref 1.029
_refine_ls_hydrogen_treatment constr
_refine_ls_matrix_type full
_refine_ls_number_parameters 245
_refine_ls_number_reflns 5186
_refine_ls_number_restraints 0
_refine_ls_restrained_S_all 1.029
_refine_ls_R_factor_all 0.0429
_refine_ls_R_factor_gt 0.0290
_refine_ls_shift/su_max 0.001
_refine_ls_shift/su_mean 0.000
_refine_ls_structure_factor_coef Fsqd
_refine_ls_weighting_details 'w=1/[\s^2^(Fo^2^)+(0.0189P)^2^+8.4962P] where P=(Fo^2^+2Fc^2^)/3'
_refine_ls_weighting_scheme calc
_refine_ls_wR_factor_gt 0.0539
_refine_ls_wR_factor_ref 0.0582
_reflns_Friedel_coverage 0.000
_reflns_number_gt 4119
_reflns_number_total 5186
_reflns_threshold_expression 'I > 2\s(I)'
_cod_data_source_file cg5b01199_si_002.cif
_cod_data_source_block CP2
_cod_database_code 4516497
_shelx_space_group_comment
; 
The symmetry employed for this shelxl refinement is uniquely defined 
by the following loop, which should always be used as a source of 
symmetry information in preference to the above space-group names. 
They are only intended as comments. 
;
_shelx_estimated_absorpt_t_min 0.668
_shelx_estimated_absorpt_t_max 0.953
_shelxl_version_number 2013-3

loop_
_space_group_symop_operation_xyz
'x, y, z'
'-x+1/2, -y+1/2, z+1/2'
'-x, y, -z+1/2'
'x+1/2, -y+1/2, -z'
'-x, -y, -z'
'x-1/2, y-1/2, -z-1/2'
'x, -y, z-1/2'
'-x-1/2, y-1/2, z'

loop_
_atom_site_label
_atom_site_type_symbol
_atom_site_fract_x
_atom_site_fract_y
_atom_site_fract_z
_atom_site_U_iso_or_equiv
_atom_site_adp_type
_atom_site_occupancy
_atom_site_site_symmetry_order
_atom_site_calc_flag
_atom_site_refinement_flags_posn
_atom_site_refinement_flags_adp
_atom_site_refinement_flags_occupancy
Cu1 Cu 0.05594(2) 0.97703(4) 0.21014(2) 0.01765(10) Uani 1 1 d . . .
Cu2 Cu 0.05411(3) 0.79629(4) 0.28678(2) 0.02340(11) Uani 1 1 d . . .
I1 I 0.07558(2) 1.04238(2) 0.32205(2) 0.01805(6) Uani 1 1 d . . .
I2 I 0.07469(2) 0.73955(2) 0.17314(2) 0.02015(7) Uani 1 1 d . . .
S1 S 0.14385(5) 1.10279(8) 0.17078(4) 0.01595(18) Uani 1 1 d . . .
O1 O 0.31571(13) 0.8940(2) 0.32038(11) 0.0223(6) Uani 1 1 d . . .
O2 O 0.36637(13) 0.9197(2) 0.12628(11) 0.0206(6) Uani 1 1 d . . .
N1 N 0.32322(16) 0.9092(3) 0.22064(13) 0.0170(6) Uani 1 1 d . . .
N2 N 0.13315(18) 0.7115(3) 0.32768(14) 0.0237(7) Uani 1 1 d . . .
C1 C 0.0931(2) 1.0805(5) 0.06169(17) 0.0349(11) Uani 1 1 d . . .
H1A H 0.0545 1.0267 0.0779 0.042 Uiso 1 1 calc R U .
H1B H 0.0781 1.1698 0.0656 0.042 Uiso 1 1 calc R U .
C2 C 0.1039(3) 1.0490(5) -0.00217(18) 0.0399(12) Uani 1 1 d . . .
H2A H 0.1129 0.9573 -0.0064 0.048 Uiso 1 1 calc R U .
H2B H 0.0595 1.0697 -0.0239 0.048 Uiso 1 1 calc R U .
C3 C 0.1667(2) 1.1218(4) -0.02777(18) 0.0342(10) Uani 1 1 d . . .
H3A H 0.1553 1.2132 -0.0278 0.041 Uiso 1 1 calc R U .
H3B H 0.1743 1.0951 -0.0685 0.041 Uiso 1 1 calc R U .
C4 C 0.2351(3) 1.0991(5) 0.00691(17) 0.0392(11) Uani 1 1 d . . .
H4A H 0.2490 1.0091 0.0038 0.047 Uiso 1 1 calc R U .
H4B H 0.2746 1.1507 -0.0095 0.047 Uiso 1 1 calc R U .
C5 C 0.2246(2) 1.1334(4) 0.07045(16) 0.0288(9) Uani 1 1 d . . .
H5A H 0.2690 1.1143 0.0924 0.035 Uiso 1 1 calc R U .
H5B H 0.2147 1.2249 0.0739 0.035 Uiso 1 1 calc R U .
C6 C 0.1623(2) 1.0591(3) 0.09573(15) 0.0207(8) Uani 1 1 d . . .
H6 H 0.1745 0.9672 0.0944 0.025 Uiso 1 1 calc R U .
C7 C 0.22794(19) 1.0661(3) 0.20705(16) 0.0168(7) Uani 1 1 d . . .
H7A H 0.2672 1.1132 0.1877 0.020 Uiso 1 1 calc R U .
H7B H 0.2251 1.0962 0.2476 0.020 Uiso 1 1 calc R U .
C8 C 0.24713(19) 0.9260(3) 0.20749(17) 0.0195(8) Uani 1 1 d . . .
H8A H 0.2177 0.8818 0.2370 0.023 Uiso 1 1 calc R U .
H8B H 0.2362 0.8886 0.1691 0.023 Uiso 1 1 calc R U .
C9 C 0.35116(19) 0.8988(3) 0.27642(16) 0.0166(8) Uani 1 1 d . . .
C10 C 0.43090(18) 0.8959(3) 0.26912(15) 0.0144(7) Uani 1 1 d . . .
C11 C 0.44631(19) 0.8981(3) 0.21013(15) 0.0164(7) Uani 1 1 d . . .
C12 C 0.37689(19) 0.9098(3) 0.17791(16) 0.0174(8) Uani 1 1 d . . .
C13 C 0.48426(18) 0.8958(3) 0.31130(15) 0.0146(7) Uani 1 1 d . . .
H13 H 0.4739 0.8943 0.3517 0.018 Uiso 1 1 calc R U .
C14 C 0.1818(2) 0.6780(3) 0.35356(16) 0.0205(8) Uani 1 1 d . . .
C15 C 0.2441(2) 0.6365(4) 0.38630(17) 0.0273(9) Uani 1 1 d . . .
H15A H 0.2816 0.7014 0.3844 0.041 Uiso 1 1 calc R U .
H15B H 0.2624 0.5575 0.3698 0.041 Uiso 1 1 calc R U .
H15C H 0.2304 0.6226 0.4268 0.041 Uiso 1 1 calc R U .
C16 C 1.0348(5) 0.4563(9) 0.5162(4) 0.044(3) Uani 0.5 1 d . . P
H16 H 1.0658 0.4747 0.5506 0.053 Uiso 0.5 1 calc R U P
Cl1 Cl 0.94672(11) 0.4423(2) 0.53744(8) 0.0940(6) Uani 1 1 d . . .
Cl2 Cl 1.05632(19) 0.3102(3) 0.48775(15) 0.0748(10) Uani 0.5 1 d . . P

loop_
_atom_site_aniso_label
_atom_site_aniso_U_11
_atom_site_aniso_U_22
_atom_site_aniso_U_33
_atom_site_aniso_U_23
_atom_site_aniso_U_13
_atom_site_aniso_U_12
Cu1 0.0127(2) 0.0162(2) 0.0241(2) 0.00149(18) -0.00168(18) -0.00141(17)
Cu2 0.0153(3) 0.0227(2) 0.0322(3) 0.0082(2) -0.0039(2) 0.00241(19)
I1 0.01297(12) 0.01978(12) 0.02140(12) -0.00245(9) -0.00419(10) -0.00238(9)
I2 0.01539(13) 0.01460(11) 0.03047(14) -0.00534(9) 0.00070(10) 0.00028(9)
S1 0.0134(4) 0.0144(4) 0.0200(5) 0.0014(3) -0.0022(4) 0.0005(3)
O1 0.0159(14) 0.0219(13) 0.0292(15) 0.0005(11) 0.0032(12) -0.0016(11)
O2 0.0187(14) 0.0194(13) 0.0238(15) 0.0007(11) -0.0062(11) -0.0021(11)
N1 0.0107(16) 0.0154(15) 0.0249(17) -0.0002(12) -0.0032(13) 0.0011(12)
N2 0.0197(18) 0.0209(17) 0.0303(19) 0.0045(14) -0.0010(15) 0.0042(14)
C1 0.025(2) 0.058(3) 0.022(2) 0.005(2) -0.0065(18) -0.014(2)
C2 0.043(3) 0.054(3) 0.023(2) 0.005(2) -0.009(2) -0.013(2)
C3 0.037(3) 0.043(3) 0.023(2) 0.0020(19) 0.0000(19) 0.005(2)
C4 0.033(3) 0.059(3) 0.025(2) 0.003(2) 0.001(2) 0.007(2)
C5 0.019(2) 0.043(3) 0.024(2) 0.0018(18) 0.0027(17) 0.0023(18)
C6 0.027(2) 0.0172(18) 0.0182(19) 0.0006(15) -0.0007(16) 0.0016(15)
C7 0.0107(18) 0.0168(18) 0.0230(19) 0.0012(14) -0.0025(15) -0.0028(14)
C8 0.0089(19) 0.0156(17) 0.034(2) 0.0021(15) -0.0062(16) 0.0008(14)
C9 0.0140(19) 0.0083(16) 0.027(2) -0.0001(14) -0.0038(16) -0.0016(13)
C10 0.0097(18) 0.0085(15) 0.0249(18) -0.0006(13) -0.0008(14) -0.0005(13)
C11 0.019(2) 0.0072(15) 0.0234(19) 0.0004(14) -0.0028(15) 0.0016(14)
C12 0.0147(19) 0.0095(16) 0.028(2) -0.0004(15) -0.0050(16) -0.0014(13)
C13 0.016(2) 0.0113(16) 0.0168(18) -0.0003(13) -0.0020(14) 0.0007(14)
C14 0.017(2) 0.0208(19) 0.024(2) -0.0009(16) 0.0052(16) 0.0053(16)
C15 0.021(2) 0.033(2) 0.028(2) 0.0026(17) -0.0019(17) 0.0134(17)
C16 0.037(6) 0.056(7) 0.038(6) 0.006(5) -0.011(4) -0.019(5)
Cl1 0.0863(14) 0.1331(17) 0.0625(10) -0.0013(11) 0.0131(9) -0.0460(12)
Cl2 0.086(2) 0.0524(18) 0.086(2) -0.0069(16) -0.0307(19) -0.0049(16)

loop_
_atom_type_symbol
_atom_type_description
_atom_type_scat_dispersion_real
_atom_type_scat_dispersion_imag
_atom_type_scat_source
C C 0.0033 0.0016 'International Tables Vol C Tables 4.2.6.8 and 6.1.1.4'
H H 0.0000 0.0000 'International Tables Vol C Tables 4.2.6.8 and 6.1.1.4'
N N 0.0061 0.0033 'International Tables Vol C Tables 4.2.6.8 and 6.1.1.4'
O O 0.0106 0.0060 'International Tables Vol C Tables 4.2.6.8 and 6.1.1.4'
S S 0.1246 0.1234 'International Tables Vol C Tables 4.2.6.8 and 6.1.1.4'
Cu Cu 0.3201 1.2651 'International Tables Vol C Tables 4.2.6.8 and 6.1.1.4'
I I -0.4742 1.8119 'International Tables Vol C Tables 4.2.6.8 and 6.1.1.4'
Cl Cl 0.1484 0.1585 'International Tables Vol C Tables 4.2.6.8 and 6.1.1.4'

loop_
_geom_angle_atom_site_label_1
_geom_angle_atom_site_label_2
_geom_angle_atom_site_label_3
_geom_angle
_geom_angle_site_symmetry_1
_geom_angle_site_symmetry_3
S1 Cu1 Cu2 134.72(3) . .
S1 Cu1 I1 113.29(3) . 3
Cu2 Cu1 I1 111.72(2) . 3
S1 Cu1 I2 109.05(3) . .
Cu2 Cu1 I2 61.820(16) . .
I1 Cu1 I2 106.049(16) 3 .
S1 Cu1 I1 97.63(3) . .
Cu2 Cu1 I1 62.702(15) . .
I1 Cu1 I1 109.035(17) 3 .
I2 Cu1 I1 121.880(17) . .
S1 Cu1 Cu1 142.69(3) . 3
Cu2 Cu1 Cu1 62.689(16) . 3
I1 Cu1 Cu1 59.555(16) 3 3
I2 Cu1 Cu1 107.961(11) . 3
I1 Cu1 Cu1 57.856(16) . 3
S1 Cu1 Cu2 157.85(3) . 3
Cu2 Cu1 Cu2 58.10(2) . 3
I1 Cu1 Cu2 60.739(14) 3 3
I2 Cu1 Cu2 57.448(14) . 3
I1 Cu1 Cu2 104.474(19) . 3
Cu1 Cu1 Cu2 55.669(15) 3 3
N2 Cu2 Cu1 130.69(10) . .
N2 Cu2 Cu2 151.85(9) . 3
Cu1 Cu2 Cu2 64.719(17) . 3
N2 Cu2 I2 114.04(10) . 3
Cu1 Cu2 I2 114.64(2) . 3
Cu2 Cu2 I2 62.036(19) 3 3
N2 Cu2 I2 104.86(10) . .
Cu1 Cu2 I2 60.418(15) . .
Cu2 Cu2 I2 59.070(19) 3 .
I2 Cu2 I2 114.564(18) 3 .
N2 Cu2 I1 100.51(9) . .
Cu1 Cu2 I1 60.260(15) . .
Cu2 Cu2 I1 107.487(11) 3 .
I2 Cu2 I1 104.092(18) 3 .
I2 Cu2 I1 118.230(18) . .
N2 Cu2 Cu1 147.85(10) . 3
Cu1 Cu2 Cu1 61.64(2) . 3
Cu2 Cu2 Cu1 57.180(16) 3 3
I2 Cu2 Cu1 58.903(14) 3 3
I2 Cu2 Cu1 106.171(19) . 3
I1 Cu2 Cu1 56.847(14) . 3
Cu1 I1 Cu1 62.589(17) 3 .
Cu1 I1 Cu2 62.412(14) 3 .
Cu1 I1 Cu2 57.039(14) . .
Cu2 I2 Cu1 63.651(14) 3 .
Cu2 I2 Cu2 58.894(18) 3 .
Cu1 I2 Cu2 57.762(14) . .
C7 S1 C6 102.75(17) . .
C7 S1 Cu1 107.89(12) . .
C6 S1 Cu1 111.20(12) . .
C9 N1 C12 112.6(3) . .
C9 N1 C8 124.4(3) . .
C12 N1 C8 123.0(3) . .
C14 N2 Cu2 170.9(3) . .
C2 C1 C6 110.8(4) . .
C2 C1 H1A 109.5 . .
C6 C1 H1A 109.5 . .
C2 C1 H1B 109.5 . .
C6 C1 H1B 109.5 . .
H1A C1 H1B 108.1 . .
C3 C2 C1 111.5(4) . .
C3 C2 H2A 109.3 . .
C1 C2 H2A 109.3 . .
C3 C2 H2B 109.3 . .
C1 C2 H2B 109.3 . .
H2A C2 H2B 108.0 . .
C2 C3 C4 111.0(4) . .
C2 C3 H3A 109.4 . .
C4 C3 H3A 109.4 . .
C2 C3 H3B 109.4 . .
C4 C3 H3B 109.4 . .
H3A C3 H3B 108.0 . .
C5 C4 C3 111.1(4) . .
C5 C4 H4A 109.4 . .
C3 C4 H4A 109.4 . .
C5 C4 H4B 109.4 . .
C3 C4 H4B 109.4 . .
H4A C4 H4B 108.0 . .
C6 C5 C4 110.2(3) . .
C6 C5 H5A 109.6 . .
C4 C5 H5A 109.6 . .
C6 C5 H5B 109.6 . .
C4 C5 H5B 109.6 . .
H5A C5 H5B 108.1 . .
C5 C6 C1 111.7(3) . .
C5 C6 S1 112.1(3) . .
C1 C6 S1 107.0(3) . .
C5 C6 H6 108.6 . .
C1 C6 H6 108.6 . .
S1 C6 H6 108.6 . .
C8 C7 S1 114.4(2) . .
C8 C7 H7A 108.7 . .
S1 C7 H7A 108.7 . .
C8 C7 H7B 108.7 . .
S1 C7 H7B 108.7 . .
H7A C7 H7B 107.6 . .
N1 C8 C7 110.3(3) . .
N1 C8 H8A 109.6 . .
C7 C8 H8A 109.6 . .
N1 C8 H8B 109.6 . .
C7 C8 H8B 109.6 . .
H8A C8 H8B 108.1 . .
O1 C9 N1 125.0(3) . .
O1 C9 C10 129.4(3) . .
N1 C9 C10 105.6(3) . .
C13 C10 C11 122.5(3) . .
C13 C10 C9 129.1(3) . .
C11 C10 C9 108.3(3) . .
C13 C11 C10 122.8(3) 3_655 .
C13 C11 C12 129.1(3) 3_655 .
C10 C11 C12 108.0(3) . .
O2 C12 N1 125.2(3) . .
O2 C12 C11 129.4(3) . .
N1 C12 C11 105.4(3) . .
C11 C13 C10 114.6(3) 3_655 .
C11 C13 H13 122.7 3_655 .
C10 C13 H13 122.7 . .
N2 C14 C15 179.4(5) . .
C14 C15 H15A 109.5 . .
C14 C15 H15B 109.5 . .
H15A C15 H15B 109.5 . .
C14 C15 H15C 109.5 . .
H15A C15 H15C 109.5 . .
H15B C15 H15C 109.5 . .
Cl1 C16 Cl1 117.6(6) 5_766 .
Cl1 C16 Cl2 104.2(6) 5_766 .
Cl1 C16 Cl2 104.6(5) . .
Cl1 C16 H16 110.0 5_766 .
Cl1 C16 H16 110.0 . .
Cl2 C16 H16 110.0 . .
C16 Cl1 C16 62.4(6) 5_766 .

loop_
_geom_bond_atom_site_label_1
_geom_bond_atom_site_label_2
_geom_bond_distance
_geom_bond_site_symmetry_2
Cu1 S1 2.2949(10) .
Cu1 Cu2 2.6045(6) .
Cu1 I1 2.6472(5) 3
Cu1 I2 2.6778(5) .
Cu1 I1 2.6953(5) .
Cu1 Cu1 2.7754(9) 3
Cu1 Cu2 2.8024(6) 3
Cu2 N2 1.963(3) .
Cu2 Cu2 2.6312(9) 3
Cu2 I2 2.6360(5) 3
Cu2 I2 2.7142(6) .
Cu2 I1 2.7585(5) .
Cu2 Cu1 2.8023(6) 3
I1 Cu1 2.6471(5) 3
I2 Cu2 2.6360(5) 3
S1 C7 1.815(4) .
S1 C6 1.823(4) .
O1 C9 1.210(4) .
O2 C12 1.211(4) .
N1 C9 1.391(4) .
N1 C12 1.402(5) .
N1 C8 1.458(4) .
N2 C14 1.140(5) .
C1 C2 1.522(6) .
C1 C6 1.523(5) .
C1 H1A 0.9900 .
C1 H1B 0.9900 .
C2 C3 1.517(6) .
C2 H2A 0.9900 .
C2 H2B 0.9900 .
C3 C4 1.522(6) .
C3 H3A 0.9900 .
C3 H3B 0.9900 .
C4 C5 1.521(5) .
C4 H4A 0.9900 .
C4 H4B 0.9900 .
C5 C6 1.516(5) .
C5 H5A 0.9900 .
C5 H5B 0.9900 .
C6 H6 1.0000 .
C7 C8 1.525(5) .
C7 H7A 0.9900 .
C7 H7B 0.9900 .
C8 H8A 0.9900 .
C8 H8B 0.9900 .
C9 C10 1.492(5) .
C10 C13 1.389(5) .
C10 C11 1.390(5) .
C11 C13 1.382(5) 3_655
C11 C12 1.494(5) .
C13 C11 1.382(5) 3_655
C13 H13 0.9500 .
C14 C15 1.450(5) .
C15 H15A 0.9800 .
C15 H15B 0.9800 .
C15 H15C 0.9800 .
C16 Cl1 1.674(9) 5_766
C16 Cl1 1.714(10) .
C16 Cl2 1.728(11) .
C16 H16 1.0000 .
Cl1 C16 1.674(9) 5_766

loop_
_geom_torsion_atom_site_label_1
_geom_torsion_atom_site_label_2
_geom_torsion_atom_site_label_3
_geom_torsion_atom_site_label_4
_geom_torsion
_geom_torsion_site_symmetry_1
_geom_torsion_site_symmetry_4
C6 C1 C2 C3 -54.7(5) . .
C1 C2 C3 C4 55.3(5) . .
C2 C3 C4 C5 -56.5(5) . .
C3 C4 C5 C6 56.8(5) . .
C4 C5 C6 C1 -56.7(5) . .
C4 C5 C6 S1 -176.8(3) . .
C2 C1 C6 C5 55.7(5) . .
C2 C1 C6 S1 178.8(3) . .
C7 S1 C6 C5 -59.9(3) . .
Cu1 S1 C6 C5 -175.1(2) . .
C7 S1 C6 C1 177.3(3) . .
Cu1 S1 C6 C1 62.1(3) . .
C6 S1 C7 C8 -65.0(3) . .
Cu1 S1 C7 C8 52.6(3) . .
C9 N1 C8 C7 88.1(4) . .
C12 N1 C8 C7 -87.7(4) . .
S1 C7 C8 N1 162.5(2) . .
C12 N1 C9 O1 -178.6(3) . .
C8 N1 C9 O1 5.1(5) . .
C12 N1 C9 C10 1.7(4) . .
C8 N1 C9 C10 -174.6(3) . .
O1 C9 C10 C13 -5.0(6) . .
N1 C9 C10 C13 174.7(3) . .
O1 C9 C10 C11 177.3(3) . .
N1 C9 C10 C11 -3.0(4) . .
C13 C10 C11 C13 2.4(5) . 3_655
C9 C10 C11 C13 -179.8(3) . 3_655
C13 C10 C11 C12 -174.7(3) . .
C9 C10 C11 C12 3.1(4) . .
C9 N1 C12 O2 -179.0(3) . .
C8 N1 C12 O2 -2.6(5) . .
C9 N1 C12 C11 0.2(4) . .
C8 N1 C12 C11 176.5(3) . .
C13 C11 C12 O2 0.1(6) 3_655 .
C10 C11 C12 O2 177.0(3) . .
C13 C11 C12 N1 -179.0(3) 3_655 .
C10 C11 C12 N1 -2.1(4) . .
C11 C10 C13 C11 0.0(4) . 3_655
C9 C10 C13 C11 -177.4(3) . 3_655
Cl1 C16 Cl1 C16 0.001(1) 5_766 5_766
Cl2 C16 Cl1 C16 -115.0(8) . 5_766
